data_4076203
loop_
_publ_author_name
'Oshiki, Toshiyuki'
'Yamashita, Hitoshi'
'Sawada, Kensuke'
'Utsunomiya, Masaru'
'Takahashi, Kazunari'
'Takai, Kazuhiko'

_publ_section_title
;
 Dramatic Rate Acceleration by a Diphenyl-2-pyridylphosphine Ligand in the
 Hydration of Nitriles Catalyzed by Ru(acac)2Complexes
;
_journal_issue 26
_journal_name_full Organometallics
_journal_page_first 6287
_journal_paper_doi 10.1021/om050792b
_journal_volume 24
_journal_year 2005
_chemical_formula_moiety 'C44 H42 N2 O4 P2 Ru '
_chemical_formula_sum 'C44 H42 N2 O4 P2 Ru'
_chemical_formula_weight 825.84
_space_group_IT_number 2
_symmetry_cell_setting triclinic
_symmetry_Int_Tables_number 2
_symmetry_space_group_name_Hall '-P 1'
_symmetry_space_group_name_H-M 'P -1'
_cell_angle_alpha 75.998(10)
_cell_angle_beta 88.433(10)
_cell_angle_gamma 81.196(6)
_cell_formula_units_Z 2
_cell_length_a 10.224(1)
_cell_length_b 10.799(2)
_cell_length_c 17.946(3)
_cell_measurement_reflns_used 7439
_cell_measurement_temperature 150.2
_cell_measurement_theta_max 27.5
_cell_measurement_theta_min 2.0
_cell_volume 1899.8(5)
_computing_cell_refinement PROCESS-AUTO
_computing_data_collection PROCESS-AUTO
_computing_data_reduction 'teXsan Ver. 1.11'
_computing_publication_material 'teXsan Ver. 1.11'
_computing_structure_refinement 'teXsan Ver. 1.10'
_computing_structure_solution SIR97
_diffrn_detector_area_resol_mean 10.00
_diffrn_measured_fraction_theta_full 0.9295
_diffrn_measured_fraction_theta_max 0.9295
_diffrn_measurement_device_type 'Rigaku RAXIS-IV Imaging Plate'
_diffrn_measurement_method \w
_diffrn_radiation_type 'Mo K\a'
_diffrn_radiation_wavelength 0.7107
_diffrn_reflns_av_R_equivalents 0.048
_diffrn_reflns_limit_h_max 13
_diffrn_reflns_limit_h_min 0
_diffrn_reflns_limit_k_max 14
_diffrn_reflns_limit_k_min -13
_diffrn_reflns_limit_l_max 23
_diffrn_reflns_limit_l_min -23
_diffrn_reflns_number 15740
_diffrn_reflns_theta_full 27.48
_diffrn_reflns_theta_max 27.48
_exptl_absorpt_coefficient_mu 0.543
_exptl_absorpt_correction_T_max 0.881
_exptl_absorpt_correction_T_min 0.820
_exptl_absorpt_correction_type integration
_exptl_absorpt_process_details '(Higashi, 1999)'
_exptl_crystal_colour orange
_exptl_crystal_density_diffrn 1.444
_exptl_crystal_density_method 'not measured'
_exptl_crystal_description block
_exptl_crystal_size_max 0.600
_exptl_crystal_size_mid 0.560
_exptl_crystal_size_min 0.510
_refine_diff_density_max 0.53
_refine_diff_density_min -1.29
_refine_ls_extinction_coef 0.006(2)
_refine_ls_extinction_method 'Zachariasen(1967) type 2 Gaussian isotropic'
_refine_ls_goodness_of_fit_ref 1.723
_refine_ls_hydrogen_treatment noref
_refine_ls_number_parameters 479
_refine_ls_number_reflns 8065
_refine_ls_R_factor_gt 0.0340
_refine_ls_shift/su_max 0.0016
_refine_ls_structure_factor_coef Fsqd
_refine_ls_weighting_details 'w = 1/[\s^2^(Fo^2^) + (0.05000(Max(Fo^2^,0) + 2Fc^2^)/3)^2^]'
_refine_ls_weighting_scheme calc
_refine_ls_wR_factor_ref 0.1095
_reflns_number_gt 7585
_reflns_number_total 8065
_reflns_threshold_expression F^2^>2.0\s(F^2^)
_cod_data_source_file om050792bsi20051108_022423.cif
_cod_data_source_block yama
_cod_original_cell_volume 1899.7(5)
_cod_original_sg_symbol_H-M 'P -1         '
_cod_original_formula_sum 'C44 H42 N2 O4 P2 Ru '
_cod_database_code 4076203

loop_
_symmetry_equiv_pos_as_xyz
x,y,z
-x,-y,-z

loop_
_atom_site_label
_atom_site_type_symbol
_atom_site_fract_x
_atom_site_fract_y
_atom_site_fract_z
_atom_site_U_iso_or_equiv
_atom_site_adp_type
_atom_site_occupancy
_atom_site_calc_flag
Ru(1) Ru -0.64651(1) -0.16577(1) -0.294068(7) 0.01059(5) Uani 1.00 d
P(1) P -0.71897(5) -0.04562(5) -0.20735(3) 0.0124(1) Uani 1.00 d
P(2) P -0.79375(5) -0.31065(5) -0.26191(3) 0.0127(1) Uani 1.00 d
O(1) O -0.4984(1) -0.2693(1) -0.21792(8) 0.0160(3) Uani 1.00 d
O(2) O -0.5709(1) -0.2606(1) -0.37816(8) 0.0151(3) Uani 1.00 d
O(3) O -0.7758(1) -0.0586(1) -0.38033(8) 0.0148(3) Uani 1.00 d
O(4) O -0.5007(1) -0.0493(1) -0.33581(8) 0.0155(3) Uani 1.00 d
N(1) N -0.8563(2) -0.0799(2) -0.0692(1) 0.0270(5) Uani 1.00 d
N(2) N -0.9886(2) -0.1844(2) -0.1955(1) 0.0235(5) Uani 1.00 d
C(1) C -0.8852(3) -0.1521(3) 0.0011(1) 0.0294(6) Uani 1.00 d
C(2) C -0.8166(3) -0.2729(2) 0.0330(1) 0.0262(6) Uani 1.00 d
C(3) C -0.7133(2) -0.3230(2) -0.0071(1) 0.0229(5) Uani 1.00 d
C(4) C -0.6826(2) -0.2522(2) -0.0791(1) 0.0195(5) Uani 1.00 d
C(5) C -0.7573(2) -0.1329(2) -0.1089(1) 0.0157(5) Uani 1.00 d
C(6) C -0.5870(2) 0.0412(2) -0.1864(1) 0.0171(5) Uani 1.00 d
C(7) C -0.5622(2) 0.1492(2) -0.2417(1) 0.0210(5) Uani 1.00 d
C(8) C -0.4576(3) 0.2119(3) -0.2311(2) 0.0323(7) Uani 1.00 d
C(9) C -0.3785(3) 0.1686(3) -0.1659(2) 0.0362(7) Uani 1.00 d
C(10) C -0.4049(2) 0.0629(3) -0.1101(2) 0.0307(7) Uani 1.00 d
C(11) C -0.5090(2) -0.0014(2) -0.1202(1) 0.0230(5) Uani 1.00 d
C(12) C -0.8588(2) 0.0866(2) -0.2308(1) 0.0156(5) Uani 1.00 d
C(13) C -0.9531(2) 0.0877(2) -0.2856(1) 0.0201(5) Uani 1.00 d
C(14) C -1.0613(2) 0.1852(2) -0.3015(1) 0.0280(6) Uani 1.00 d
C(15) C -1.0752(2) 0.2830(2) -0.2626(2) 0.0309(6) Uani 1.00 d
C(16) C -0.9820(2) 0.2823(2) -0.2081(1) 0.0280(6) Uani 1.00 d
C(17) C -0.8746(2) 0.1846(2) -0.1914(1) 0.0214(5) Uani 1.00 d
C(18) C -1.1110(2) -0.1253(2) -0.1862(1) 0.0277(6) Uani 1.00 d
C(19) C -1.2159(2) -0.1159(2) -0.2351(1) 0.0278(6) Uani 1.00 d
C(20) C -1.1934(2) -0.1729(2) -0.2965(1) 0.0254(6) Uani 1.00 d
C(21) C -1.0678(2) -0.2375(2) -0.3059(1) 0.0213(5) Uani 1.00 d
C(22) C -0.9682(2) -0.2395(2) -0.2553(1) 0.0167(5) Uani 1.00 d
C(23) C -0.8039(2) -0.3979(2) -0.3376(1) 0.0161(5) Uani 1.00 d
C(24) C -0.7898(2) -0.5314(2) -0.3231(1) 0.0228(5) Uani 1.00 d
C(25) C -0.8052(3) -0.5923(2) -0.3824(1) 0.0285(6) Uani 1.00 d
C(26) C -0.8336(2) -0.5196(2) -0.4560(1) 0.0265(6) Uani 1.00 d
C(27) C -0.8449(2) -0.3858(2) -0.4717(1) 0.0255(6) Uani 1.00 d
C(28) C -0.8286(2) -0.3254(2) -0.4129(1) 0.0207(5) Uani 1.00 d
C(29) C -0.7753(2) -0.4432(2) -0.1742(1) 0.0169(5) Uani 1.00 d
C(30) C -0.8787(2) -0.4695(2) -0.1227(1) 0.0216(5) Uani 1.00 d
C(31) C -0.8589(3) -0.5732(2) -0.0579(1) 0.0295(6) Uani 1.00 d
C(32) C -0.7368(3) -0.6496(2) -0.0439(1) 0.0294(6) Uani 1.00 d
C(33) C -0.6342(3) -0.6246(2) -0.0943(1) 0.0279(6) Uani 1.00 d
C(34) C -0.6534(2) -0.5223(2) -0.1593(1) 0.0215(5) Uani 1.00 d
C(35) C -0.3111(2) -0.4194(3) -0.1691(1) 0.0290(6) Uani 1.00 d
C(36) C -0.4107(2) -0.3571(2) -0.2323(1) 0.0185(5) Uani 1.00 d
C(37) C -0.4020(2) -0.4043(2) -0.2990(1) 0.0230(5) Uani 1.00 d
C(38) C -0.4810(2) -0.3573(2) -0.3656(1) 0.0174(5) Uani 1.00 d
C(39) C -0.4608(3) -0.4294(2) -0.4282(1) 0.0275(6) Uani 1.00 d
C(40) C -0.8589(2) 0.1030(2) -0.4874(1) 0.0292(6) Uani 1.00 d
C(41) C -0.7479(2) 0.0385(2) -0.4315(1) 0.0180(5) Uani 1.00 d
C(42) C -0.6292(2) 0.0887(2) -0.4404(1) 0.0219(5) Uani 1.00 d
C(43) C -0.5147(2) 0.0432(2) -0.3952(1) 0.0176(5) Uani 1.00 d
C(44) C -0.3960(2) 0.1129(2) -0.4169(1) 0.0274(6) Uani 1.00 d
H(1) H -0.9502 -0.1117 0.0305 0.0202 Uiso 1.00 calc
H(2) H -0.8455 -0.3143 0.0793 0.0202 Uiso 1.00 calc
H(3) H -0.6530 -0.4116 0.0152 0.0202 Uiso 1.00 calc
H(4) H -0.6122 -0.2837 -0.1100 0.0202 Uiso 1.00 calc
H(5) H -0.6176 0.1795 -0.2830 0.0202 Uiso 1.00 calc
H(6) H -0.4424 0.2879 -0.2744 0.0202 Uiso 1.00 calc
H(7) H -0.3037 0.2179 -0.1602 0.0202 Uiso 1.00 calc
H(8) H -0.3467 0.0316 -0.0578 0.0202 Uiso 1.00 calc
H(9) H -0.5231 -0.0765 -0.0774 0.0202 Uiso 1.00 calc
H(10) H -0.9385 0.0199 -0.3167 0.0202 Uiso 1.00 calc
H(11) H -1.1339 0.1837 -0.3412 0.0202 Uiso 1.00 calc
H(12) H -1.1520 0.3555 -0.2752 0.0202 Uiso 1.00 calc
H(13) H -0.9940 0.3567 -0.1811 0.0202 Uiso 1.00 calc
H(14) H -0.8123 0.1857 -0.1520 0.0202 Uiso 1.00 calc
H(15) H -1.1229 -0.0848 -0.1414 0.0202 Uiso 1.00 calc
H(16) H -1.3052 -0.0750 -0.2250 0.0202 Uiso 1.00 calc
H(17) H -1.2687 -0.1667 -0.3369 0.0202 Uiso 1.00 calc
H(18) H -1.0519 -0.2774 -0.3514 0.0202 Uiso 1.00 calc
H(19) H -0.7760 -0.5811 -0.2730 0.0202 Uiso 1.00 calc
H(20) H -0.8064 -0.6842 -0.3795 0.0202 Uiso 1.00 calc
H(21) H -0.8470 -0.5608 -0.4991 0.0202 Uiso 1.00 calc
H(22) H -0.8548 -0.3403 -0.5215 0.0202 Uiso 1.00 calc
H(23) H -0.8382 -0.2285 -0.4256 0.0202 Uiso 1.00 calc
H(24) H -0.9629 -0.4146 -0.1291 0.0202 Uiso 1.00 calc
H(25) H -0.9290 -0.5837 -0.0226 0.0202 Uiso 1.00 calc
H(26) H -0.7263 -0.7277 0.0026 0.0202 Uiso 1.00 calc
H(27) H -0.5468 -0.6868 -0.0794 0.0202 Uiso 1.00 calc
H(28) H -0.5786 -0.5064 -0.1904 0.0202 Uiso 1.00 calc
H(29) H -0.3050 -0.3748 -0.1283 0.0202 Uiso 1.00 calc
H(30) H -0.2202 -0.4440 -0.1862 0.0202 Uiso 1.00 calc
H(31) H -0.3409 -0.5064 -0.1408 0.0202 Uiso 1.00 calc
H(32) H -0.3255 -0.4767 -0.3018 0.0202 Uiso 1.00 calc
H(33) H -0.3811 -0.4932 -0.4221 0.0202 Uiso 1.00 calc
H(34) H -0.5514 -0.4508 -0.4445 0.0202 Uiso 1.00 calc
H(35) H -0.4401 -0.3712 -0.4797 0.0202 Uiso 1.00 calc
H(36) H -0.8778 0.0474 -0.5182 0.0202 Uiso 1.00 calc
H(37) H -0.9354 0.1173 -0.4613 0.0202 Uiso 1.00 calc
H(38) H -0.8434 0.1759 -0.5270 0.0202 Uiso 1.00 calc
H(39) H -0.6254 0.1642 -0.4872 0.0202 Uiso 1.00 calc
H(40) H -0.3173 0.0584 -0.4005 0.0202 Uiso 1.00 calc
H(41) H -0.3888 0.1378 -0.4717 0.0202 Uiso 1.00 calc
H(42) H -0.4086 0.1739 -0.3912 0.0202 Uiso 1.00 calc

loop_
_atom_site_aniso_label
_atom_site_aniso_U_11
_atom_site_aniso_U_22
_atom_site_aniso_U_33
_atom_site_aniso_U_12
_atom_site_aniso_U_13
_atom_site_aniso_U_23
Ru(1) 0.0105(1) 0.0091(1) 0.0117(1) 0.00037(7) -0.00075(7) -0.00259(6)
P(1) 0.0135(2) 0.0107(2) 0.0128(2) -0.0003(2) -0.0006(2) -0.0033(2)
P(2) 0.0127(2) 0.0104(2) 0.0153(2) -0.0010(2) 0.0000(2) -0.0042(2)
O(1) 0.0153(7) 0.0154(7) 0.0151(7) 0.0018(5) -0.0019(5) -0.0017(5)
O(2) 0.0173(7) 0.0141(7) 0.0135(6) 0.0008(5) 0.0018(5) -0.0043(5)
O(3) 0.0146(7) 0.0133(7) 0.0160(6) 0.0011(5) -0.0030(5) -0.0039(5)
O(4) 0.0130(6) 0.0163(7) 0.0176(7) -0.0041(5) 0.0005(5) -0.0036(5)
N(1) 0.030(1) 0.027(1) 0.0213(9) 0.0020(8) 0.0048(8) -0.0046(7)
N(2) 0.0202(9) 0.0241(10) 0.0294(10) -0.0001(8) 0.0000(8) -0.0145(8)
C(1) 0.029(1) 0.033(1) 0.022(1) 0.003(1) 0.0070(10) -0.0048(9)
C(2) 0.031(1) 0.029(1) 0.0173(10) -0.0054(10) 0.0023(9) -0.0018(8)
C(3) 0.029(1) 0.020(1) 0.0165(9) -0.0004(9) -0.0032(9) -0.0007(8)
C(4) 0.025(1) 0.0186(10) 0.0150(9) -0.0010(8) -0.0016(8) -0.0044(7)
C(5) 0.0177(9) 0.0173(10) 0.0130(9) -0.0037(8) -0.0011(7) -0.0045(7)
C(6) 0.0147(9) 0.0184(10) 0.0212(10) -0.0026(8) 0.0021(8) -0.0109(8)
C(7) 0.025(1) 0.017(1) 0.0232(10) -0.0061(9) 0.0031(9) -0.0089(8)
C(8) 0.041(1) 0.027(1) 0.037(1) -0.018(1) 0.015(1) -0.016(1)
C(9) 0.029(1) 0.046(2) 0.047(2) -0.019(1) 0.011(1) -0.031(1)
C(10) 0.022(1) 0.044(1) 0.033(1) -0.006(1) -0.003(1) -0.022(1)
C(11) 0.022(1) 0.027(1) 0.022(1) -0.0039(9) -0.0011(9) -0.0092(8)
C(12) 0.0172(9) 0.0102(9) 0.0181(9) 0.0002(7) 0.0026(8) -0.0025(7)
C(13) 0.0177(10) 0.017(1) 0.0235(10) 0.0008(8) 0.0021(8) -0.0032(8)
C(14) 0.020(1) 0.026(1) 0.033(1) 0.0049(9) -0.0022(9) -0.0019(9)
C(15) 0.024(1) 0.020(1) 0.043(1) 0.0065(9) 0.010(1) -0.0023(10)
C(16) 0.031(1) 0.015(1) 0.037(1) -0.0013(9) 0.014(1) -0.0082(9)
C(17) 0.024(1) 0.0176(10) 0.0238(10) -0.0037(8) 0.0054(9) -0.0079(8)
C(18) 0.024(1) 0.026(1) 0.036(1) -0.0002(9) 0.0052(10) -0.0157(10)
C(19) 0.017(1) 0.026(1) 0.039(1) 0.0000(9) 0.0046(10) -0.0072(10)
C(20) 0.017(1) 0.024(1) 0.033(1) -0.0014(9) -0.0014(9) -0.0028(9)
C(21) 0.0172(10) 0.024(1) 0.022(1) -0.0021(8) -0.0017(8) -0.0048(8)
C(22) 0.0144(9) 0.0130(9) 0.0222(10) -0.0009(7) 0.0018(8) -0.0042(7)
C(23) 0.0150(9) 0.0177(10) 0.0178(9) -0.0039(8) 0.0000(7) -0.0079(7)
C(24) 0.031(1) 0.017(1) 0.023(1) -0.0080(9) 0.0024(9) -0.0078(8)
C(25) 0.038(1) 0.019(1) 0.033(1) -0.0079(10) 0.002(1) -0.0130(9)
C(26) 0.028(1) 0.030(1) 0.028(1) -0.0071(10) 0.0014(10) -0.0184(9)
C(27) 0.028(1) 0.030(1) 0.020(1) -0.0045(10) 0.0002(9) -0.0095(9)
C(28) 0.024(1) 0.018(1) 0.0211(10) -0.0022(8) -0.0022(8) -0.0068(8)
C(29) 0.0202(10) 0.0129(9) 0.0195(9) -0.0052(8) 0.0020(8) -0.0060(7)
C(30) 0.023(1) 0.021(1) 0.0200(10) -0.0042(9) 0.0043(9) -0.0039(8)
C(31) 0.041(1) 0.025(1) 0.021(1) -0.008(1) 0.008(1) -0.0009(9)
C(32) 0.045(1) 0.021(1) 0.019(1) -0.005(1) 0.000(1) 0.0002(8)
C(33) 0.032(1) 0.019(1) 0.029(1) 0.0016(9) -0.0056(10) -0.0020(9)
C(34) 0.022(1) 0.018(1) 0.024(1) -0.0025(8) 0.0008(9) -0.0033(8)
C(35) 0.024(1) 0.030(1) 0.025(1) 0.0073(10) -0.0071(9) 0.0024(9)
C(36) 0.0149(9) 0.0139(9) 0.023(1) 0.0012(7) -0.0012(8) -0.0003(7)
C(37) 0.019(1) 0.017(1) 0.030(1) 0.0048(8) 0.0035(9) -0.0062(8)
C(38) 0.0178(10) 0.0150(9) 0.0206(9) -0.0035(8) 0.0059(8) -0.0066(7)
C(39) 0.031(1) 0.023(1) 0.031(1) 0.0012(10) 0.0069(10) -0.0149(9)
C(40) 0.025(1) 0.031(1) 0.025(1) 0.0006(10) -0.0091(10) 0.0031(9)
C(41) 0.0219(10) 0.0156(10) 0.0150(9) 0.0027(8) -0.0039(8) -0.0037(7)
C(42) 0.026(1) 0.018(1) 0.0195(10) -0.0053(8) -0.0032(8) 0.0028(7)
C(43) 0.0194(10) 0.0165(10) 0.0183(9) -0.0053(8) 0.0033(8) -0.0054(7)
C(44) 0.027(1) 0.029(1) 0.028(1) -0.0129(10) 0.0037(9) -0.0048(9)

loop_
_atom_type_symbol
_atom_type_description
_atom_type_scat_dispersion_real
_atom_type_scat_dispersion_imag
_atom_type_scat_source
C C 0.003 0.002
;International Tables for Crystallography
(1992, Vol. C, Tables 4.2.6.8 and 6.1.1.1)
;
H H 0.000 0.000
;International Tables for Crystallography
(1992, Vol. C, Table 6.1.1.2)
;
N N 0.006 0.003
;International Tables for Crystallography
(1992, Vol. C, Tables 4.2.6.8 and 6.1.1.1)
;
O O 0.011 0.006
;International Tables for Crystallography
(1992, Vol. C, Tables 4.2.6.8 and 6.1.1.1)
;
P P 0.102 0.094
;International Tables for Crystallography
(1992, Vol. C, Tables 4.2.6.8 and 6.1.1.1)
;
Ru Ru -1.259 0.836
;International Tables for Crystallography
(1992, Vol. C, Tables 4.2.6.8 and 6.1.1.1)
;

loop_
_geom_angle_atom_site_label_1
_geom_angle_atom_site_label_2
_geom_angle_atom_site_label_3
_geom_angle
_geom_angle_publ_flag
P(1) Ru(1) P(2) 96.77(2) yes
P(1) Ru(1) O(1) 89.67(4) yes
P(1) Ru(1) O(2) 174.51(4) yes
P(1) Ru(1) O(3) 94.80(4) yes
P(1) Ru(1) O(4) 91.99(4) yes
P(2) Ru(1) O(1) 96.70(4) yes
P(2) Ru(1) O(2) 88.55(4) yes
P(2) Ru(1) O(3) 88.48(4) yes
P(2) Ru(1) O(4) 171.24(4) yes
O(1) Ru(1) O(2) 91.08(6) yes
O(1) Ru(1) O(3) 172.72(5) yes
O(1) Ru(1) O(4) 83.28(6) yes
O(2) Ru(1) O(3) 83.93(6) yes
O(2) Ru(1) O(4) 82.69(5) yes
O(3) Ru(1) O(4) 90.81(6) yes
Ru(1) P(1) C(5) 117.95(7) yes
Ru(1) P(1) C(6) 110.47(6) yes
Ru(1) P(1) C(12) 120.87(7) yes
C(5) P(1) C(6) 100.44(9) yes
C(5) P(1) C(12) 102.98(9) yes
C(6) P(1) C(12) 101.06(10) yes
Ru(1) P(2) C(22) 115.61(7) yes
Ru(1) P(2) C(23) 111.08(7) yes
Ru(1) P(2) C(29) 122.71(7) yes
C(22) P(2) C(23) 101.34(9) yes
C(22) P(2) C(29) 101.19(9) yes
C(23) P(2) C(29) 102.10(9) yes
Ru(1) O(1) C(36) 124.0(1) yes
Ru(1) O(2) C(38) 123.7(1) yes
Ru(1) O(3) C(41) 123.8(1) yes
Ru(1) O(4) C(43) 124.2(1) yes
C(1) N(1) C(5) 117.2(2) yes
C(18) N(2) C(22) 117.7(2) yes
N(1) C(1) C(2) 122.9(2) yes
C(1) C(2) C(3) 119.0(2) yes
C(2) C(3) C(4) 119.3(2) yes
C(3) C(4) C(5) 118.9(2) yes
P(1) C(5) N(1) 120.0(2) yes
P(1) C(5) C(4) 117.5(2) yes
N(1) C(5) C(4) 122.5(2) yes
P(1) C(6) C(7) 117.5(2) yes
P(1) C(6) C(11) 122.7(2) yes
C(7) C(6) C(11) 119.7(2) yes
C(6) C(7) C(8) 119.6(2) yes
C(7) C(8) C(9) 120.9(2) yes
C(8) C(9) C(10) 119.6(2) yes
C(9) C(10) C(11) 120.2(2) yes
C(6) C(11) C(10) 120.1(2) yes
P(1) C(12) C(13) 120.6(1) yes
P(1) C(12) C(17) 120.2(2) yes
C(13) C(12) C(17) 119.1(2) yes
C(12) C(13) C(14) 120.7(2) yes
C(13) C(14) C(15) 119.6(2) yes
C(14) C(15) C(16) 119.9(2) yes
C(15) C(16) C(17) 120.7(2) yes
C(12) C(17) C(16) 119.9(2) yes
N(2) C(18) C(19) 123.8(2) yes
C(18) C(19) C(20) 117.9(2) yes
C(19) C(20) C(21) 119.1(2) yes
C(20) C(21) C(22) 119.1(2) yes
P(2) C(22) N(2) 112.1(1) yes
P(2) C(22) C(21) 125.4(2) yes
N(2) C(22) C(21) 122.4(2) yes
P(2) C(23) C(24) 123.2(2) yes
P(2) C(23) C(28) 118.1(2) yes
C(24) C(23) C(28) 118.6(2) yes
C(23) C(24) C(25) 120.8(2) yes
C(24) C(25) C(26) 120.0(2) yes
C(25) C(26) C(27) 119.9(2) yes
C(26) C(27) C(28) 120.0(2) yes
C(23) C(28) C(27) 120.6(2) yes
P(2) C(29) C(30) 123.2(2) yes
P(2) C(29) C(34) 118.3(2) yes
C(30) C(29) C(34) 118.5(2) yes
C(29) C(30) C(31) 120.4(2) yes
C(30) C(31) C(32) 120.1(2) yes
C(31) C(32) C(33) 119.9(2) yes
C(32) C(33) C(34) 120.3(2) yes
C(29) C(34) C(33) 120.8(2) yes
O(1) C(36) C(35) 115.4(2) yes
O(1) C(36) C(37) 126.6(2) yes
C(35) C(36) C(37) 117.9(2) yes
C(36) C(37) C(38) 127.2(2) yes
O(2) C(38) C(37) 126.3(2) yes
O(2) C(38) C(39) 115.5(2) yes
C(37) C(38) C(39) 118.1(2) yes
O(3) C(41) C(40) 114.2(2) yes
O(3) C(41) C(42) 127.6(2) yes
C(40) C(41) C(42) 118.3(2) yes
C(41) C(42) C(43) 127.3(2) yes
O(4) C(43) C(42) 126.3(2) yes
O(4) C(43) C(44) 116.0(2) yes
C(42) C(43) C(44) 117.7(2) yes

loop_
_geom_bond_atom_site_label_1
_geom_bond_atom_site_label_2
_geom_bond_distance
_geom_bond_publ_flag
Ru(1) P(1) 2.2965(5) yes
Ru(1) P(2) 2.2986(5) yes
Ru(1) O(1) 2.066(2) yes
Ru(1) O(2) 2.089(1) yes
Ru(1) O(3) 2.064(2) yes
Ru(1) O(4) 2.103(1) yes
P(1) C(5) 1.853(2) yes
P(1) C(6) 1.851(2) yes
P(1) C(12) 1.837(2) yes
P(2) C(22) 1.844(2) yes
P(2) C(23) 1.844(2) yes
P(2) C(29) 1.846(2) yes
O(1) C(36) 1.271(3) yes
O(2) C(38) 1.261(3) yes
O(3) C(41) 1.279(3) yes
O(4) C(43) 1.266(3) yes
N(1) C(1) 1.363(3) yes
N(1) C(5) 1.356(3) yes
N(2) C(18) 1.341(3) yes
N(2) C(22) 1.345(3) yes
C(1) C(2) 1.379(4) yes
C(2) C(3) 1.377(3) yes
C(3) C(4) 1.388(3) yes
C(4) C(5) 1.385(3) yes
C(6) C(7) 1.388(3) yes
C(6) C(11) 1.390(3) yes
C(7) C(8) 1.390(3) yes
C(8) C(9) 1.383(4) yes
C(9) C(10) 1.380(4) yes
C(10) C(11) 1.395(3) yes
C(12) C(13) 1.394(3) yes
C(12) C(17) 1.395(3) yes
C(13) C(14) 1.389(3) yes
C(14) C(15) 1.389(4) yes
C(15) C(16) 1.381(4) yes
C(16) C(17) 1.385(3) yes
C(18) C(19) 1.381(4) yes
C(19) C(20) 1.384(3) yes
C(20) C(21) 1.391(3) yes
C(21) C(22) 1.377(3) yes
C(23) C(24) 1.387(3) yes
C(23) C(28) 1.396(3) yes
C(24) C(25) 1.403(3) yes
C(25) C(26) 1.376(4) yes
C(26) C(27) 1.391(3) yes
C(27) C(28) 1.394(3) yes
C(29) C(30) 1.400(3) yes
C(29) C(34) 1.392(3) yes
C(30) C(31) 1.401(3) yes
C(31) C(32) 1.380(4) yes
C(32) C(33) 1.382(4) yes
C(33) C(34) 1.393(3) yes
C(35) C(36) 1.503(3) yes
C(36) C(37) 1.406(3) yes
C(37) C(38) 1.403(3) yes
C(38) C(39) 1.508(3) yes
C(40) C(41) 1.503(3) yes
C(41) C(42) 1.393(3) yes
C(42) C(43) 1.398(3) yes
C(43) C(44) 1.517(3) yes

loop_
_geom_torsion_atom_site_label_1
_geom_torsion_atom_site_label_2
_geom_torsion_atom_site_label_3
_geom_torsion_atom_site_label_4
_geom_torsion
_geom_torsion_publ_flag
Ru(1) P(1) C(5) N(1) -146.5(1) yes
Ru(1) P(1) C(5) C(4) 33.0(2) yes
Ru(1) P(1) C(6) C(7) 75.6(2) yes
Ru(1) P(1) C(6) C(11) -100.9(2) yes
Ru(1) P(1) C(12) C(13) 24.2(2) yes
Ru(1) P(1) C(12) C(17) -158.5(1) yes
Ru(1) P(2) C(22) N(2) -68.2(2) yes
Ru(1) P(2) C(22) C(21) 109.8(2) yes
Ru(1) P(2) C(23) C(24) 128.5(2) yes
Ru(1) P(2) C(23) C(28) -52.3(2) yes
Ru(1) P(2) C(29) C(30) 131.1(2) yes
Ru(1) P(2) C(29) C(34) -50.1(2) yes
Ru(1) O(1) C(36) C(35) 179.4(1) yes
Ru(1) O(1) C(36) C(37) -3.6(3) yes
Ru(1) O(2) C(38) C(37) -11.2(3) yes
Ru(1) O(2) C(38) C(39) 167.1(1) yes
Ru(1) O(3) C(41) C(40) -178.7(1) yes
Ru(1) O(3) C(41) C(42) 1.2(3) yes
Ru(1) O(4) C(43) C(42) 3.9(3) yes
Ru(1) O(4) C(43) C(44) -178.3(1) yes
P(1) Ru(1) P(2) C(22) 48.25(8) yes
P(1) Ru(1) P(2) C(23) 162.98(8) yes
P(1) Ru(1) P(2) C(29) -76.06(8) yes
P(1) Ru(1) O(1) C(36) -177.3(2) yes
P(1) Ru(1) O(2) C(38) 107.6(4) yes
P(1) Ru(1) O(3) C(41) 91.7(1) yes
P(1) Ru(1) O(4) C(43) -96.8(1) yes
P(1) C(5) N(1) C(1) 176.1(2) yes
P(1) C(5) C(4) C(3) -176.7(2) yes
P(1) C(6) C(7) C(8) -175.1(2) yes
P(1) C(6) C(11) C(10) 175.4(2) yes
P(1) C(12) C(13) C(14) 177.8(2) yes
P(1) C(12) C(17) C(16) -178.5(2) yes
P(2) Ru(1) P(1) C(5) 42.57(8) yes
P(2) Ru(1) P(1) C(6) 157.23(8) yes
P(2) Ru(1) P(1) C(12) -85.27(8) yes
P(2) Ru(1) O(1) C(36) 85.9(2) yes
P(2) Ru(1) O(2) C(38) -86.8(2) yes
P(2) Ru(1) O(3) C(41) -171.7(1) yes
P(2) Ru(1) O(4) C(43) 83.4(3) yes
P(2) C(22) N(2) C(18) 177.7(2) yes
P(2) C(22) C(21) C(20) -175.8(2) yes
P(2) C(23) C(24) C(25) 176.7(2) yes
P(2) C(23) C(28) C(27) -176.3(2) yes
P(2) C(29) C(30) C(31) 178.7(2) yes
P(2) C(29) C(34) C(33) -179.4(2) yes
O(1) Ru(1) P(1) C(5) -54.13(8) yes
O(1) Ru(1) P(1) C(6) 60.52(9) yes
O(1) Ru(1) P(1) C(12) 178.02(9) yes
O(1) Ru(1) P(2) C(22) 138.71(8) yes
O(1) Ru(1) P(2) C(23) -106.55(9) yes
O(1) Ru(1) P(2) C(29) 14.41(9) yes
O(1) Ru(1) O(2) C(38) 9.8(2) yes
O(1) Ru(1) O(3) C(41) -36.1(5) yes
O(1) Ru(1) O(4) C(43) 173.8(2) yes
O(1) C(36) C(37) C(38) 5.8(4) yes
O(2) Ru(1) P(1) C(5) -152.0(4) yes
O(2) Ru(1) P(1) C(6) -37.4(4) yes
O(2) Ru(1) P(1) C(12) 80.1(4) yes
O(2) Ru(1) P(2) C(22) -130.37(8) yes
O(2) Ru(1) P(2) C(23) -15.64(9) yes
O(2) Ru(1) P(2) C(29) 105.33(9) yes
O(2) Ru(1) O(1) C(36) -2.8(2) yes
O(2) Ru(1) O(3) C(41) -83.0(2) yes
O(2) Ru(1) O(4) C(43) 81.8(2) yes
O(2) C(38) C(37) C(36) 2.9(4) yes
O(3) Ru(1) P(1) C(5) 131.61(8) yes
O(3) Ru(1) P(1) C(6) -113.73(9) yes
O(3) Ru(1) P(1) C(12) 3.77(9) yes
O(3) Ru(1) P(2) C(22) -46.41(8) yes
O(3) Ru(1) P(2) C(23) 68.32(9) yes
O(3) Ru(1) P(2) C(29) -170.71(9) yes
O(3) Ru(1) O(1) C(36) -49.3(5) yes
O(3) Ru(1) O(2) C(38) -175.5(2) yes
O(3) Ru(1) O(4) C(43) -2.0(2) yes
O(3) C(41) C(42) C(43) 0.3(4) yes
O(4) Ru(1) P(1) C(5) -137.40(8) yes
O(4) Ru(1) P(1) C(6) -22.74(9) yes
O(4) Ru(1) P(1) C(12) 94.75(9) yes
O(4) Ru(1) P(2) C(22) -131.9(3) yes
O(4) Ru(1) P(2) C(23) -17.2(3) yes
O(4) Ru(1) P(2) C(29) 103.8(3) yes
O(4) Ru(1) O(1) C(36) -85.3(2) yes
O(4) Ru(1) O(2) C(38) 92.9(2) yes
O(4) Ru(1) O(3) C(41) -0.4(2) yes
O(4) C(43) C(42) C(41) -3.2(4) yes
N(1) C(1) C(2) C(3) 0.8(4) yes
N(1) C(5) P(1) C(6) 93.5(2) yes
N(1) C(5) P(1) C(12) -10.5(2) yes
N(1) C(5) C(4) C(3) 2.7(3) yes
N(2) C(18) C(19) C(20) 1.1(4) yes
N(2) C(22) P(2) C(23) 171.6(2) yes
N(2) C(22) P(2) C(29) 66.7(2) yes
N(2) C(22) C(21) C(20) 2.0(3) yes
C(1) N(1) C(5) C(4) -3.3(3) yes
C(1) C(2) C(3) C(4) -1.4(4) yes
C(2) C(1) N(1) C(5) 1.5(4) yes
C(2) C(3) C(4) C(5) -0.3(3) yes
C(4) C(5) P(1) C(6) -87.1(2) yes
C(4) C(5) P(1) C(12) 168.9(2) yes
C(5) P(1) C(6) C(7) -159.1(2) yes
C(5) P(1) C(6) C(11) 24.4(2) yes
C(5) P(1) C(12) C(13) -110.1(2) yes
C(5) P(1) C(12) C(17) 67.3(2) yes
C(6) P(1) C(12) C(13) 146.3(2) yes
C(6) P(1) C(12) C(17) -36.3(2) yes
C(6) C(7) C(8) C(9) -0.6(4) yes
C(6) C(11) C(10) C(9) -0.4(4) yes
C(7) C(6) P(1) C(12) -53.5(2) yes
C(7) C(6) C(11) C(10) -1.1(3) yes
C(7) C(8) C(9) C(10) -0.9(4) yes
C(8) C(7) C(6) C(11) 1.5(3) yes
C(8) C(9) C(10) C(11) 1.3(4) yes
C(11) C(6) P(1) C(12) 130.0(2) yes
C(12) C(13) C(14) C(15) 0.3(3) yes
C(12) C(17) C(16) C(15) 1.0(3) yes
C(13) C(12) C(17) C(16) -1.0(3) yes
C(13) C(14) C(15) C(16) -0.4(4) yes
C(14) C(13) C(12) C(17) 0.4(3) yes
C(14) C(15) C(16) C(17) -0.3(4) yes
C(18) N(2) C(22) C(21) -0.4(3) yes
C(18) C(19) C(20) C(21) 0.6(4) yes
C(19) C(18) N(2) C(22) -1.3(4) yes
C(19) C(20) C(21) C(22) -2.1(3) yes
C(21) C(22) P(2) C(23) -10.4(2) yes
C(21) C(22) P(2) C(29) -115.3(2) yes
C(22) P(2) C(23) C(24) -108.1(2) yes
C(22) P(2) C(23) C(28) 71.0(2) yes
C(22) P(2) C(29) C(30) 0.5(2) yes
C(22) P(2) C(29) C(34) 179.3(2) yes
C(23) P(2) C(29) C(30) -103.9(2) yes
C(23) P(2) C(29) C(34) 75.0(2) yes
C(23) C(24) C(25) C(26) 0.5(4) yes
C(23) C(28) C(27) C(26) -1.5(4) yes
C(24) C(23) P(2) C(29) -3.9(2) yes
C(24) C(23) C(28) C(27) 2.9(3) yes
C(24) C(25) C(26) C(27) 1.0(4) yes
C(25) C(24) C(23) C(28) -2.4(3) yes
C(25) C(26) C(27) C(28) -0.5(4) yes
C(28) C(23) P(2) C(29) 175.2(2) yes
C(29) C(30) C(31) C(32) 0.7(4) yes
C(29) C(34) C(33) C(32) 0.4(3) yes
C(30) C(29) C(34) C(33) -0.5(3) yes
C(30) C(31) C(32) C(33) -0.8(4) yes
C(31) C(30) C(29) C(34) -0.1(3) yes
C(31) C(32) C(33) C(34) 0.2(4) yes
C(35) C(36) C(37) C(38) -177.3(2) yes
C(36) C(37) C(38) C(39) -175.5(2) yes
C(40) C(41) C(42) C(43) -179.8(2) yes
C(41) C(42) C(43) C(44) 179.0(2) yes
C(41) C(42) C(43) C(44) 179.0(2) yes
